data_4105619
loop_
_publ_author_name
'John B. Biggins'
'Xiaofei Liu'
'Zhiyang Feng'
'Sean F. Brady'

_publ_section_title
;
 Metabolites from the Induced Expression of Cryptic Single Operons Found
 in the Genome of Burkholderia pseudomallei
;
_journal_name_full 'Journal of the American Chemical Society'
_journal_page_first 1638
_journal_page_last 1641
_journal_paper_doi 10.1021/ja1087369
_journal_volume 133
_journal_year 2011
_chemical_formula_moiety 'C11 H13 N O2 S4'
_chemical_formula_sum 'C11 H13 N O2 S4'
_chemical_formula_weight 319.46
_chemical_name_systematic
; 
 ? 
;
_space_group_IT_number 14
_symmetry_cell_setting monoclinic
_symmetry_space_group_name_Hall '-P 2ybc'
_symmetry_space_group_name_H-M 'P 1 21/c 1'
_atom_sites_solution_hydrogens mixed
_atom_sites_solution_primary direct
_atom_sites_solution_secondary difmap
_audit_creation_method SHELXL-97
_cell_angle_alpha 90.00
_cell_angle_beta 95.805(3)
_cell_angle_gamma 90.00
_cell_formula_units_Z 8
_cell_length_a 9.8403(10)
_cell_length_b 17.7022(15)
_cell_length_c 15.5474(13)
_cell_measurement_reflns_used 3717
_cell_measurement_temperature 173(2)
_cell_measurement_theta_max 27.49
_cell_measurement_theta_min 2.38
_cell_volume 2694.4(4)
_computing_cell_refinement 'Bruker SAINT+'
_computing_data_collection 'Bruker APEX2'
_computing_data_reduction 'Bruker SAINT+'
_computing_molecular_graphics 'Bruker SHELXTL'
_computing_publication_material 'Bruker SHELXTL'
_computing_structure_refinement 'SHELXL-97 (Sheldrick, 1997)'
_computing_structure_solution 'SHELXS-97 (Sheldrick, 1990)'
_diffrn_ambient_temperature 173(2)
_diffrn_measured_fraction_theta_full 1.000
_diffrn_measured_fraction_theta_max 1.000
_diffrn_measurement_device_type 'Bruker X8 APEX II diffractometer'
_diffrn_measurement_method 'phi and omega scans'
_diffrn_radiation_monochromator graphite
_diffrn_radiation_source 'fine-focus sealed tube'
_diffrn_radiation_type MoK\a
_diffrn_radiation_wavelength 0.71073
_diffrn_reflns_av_R_equivalents 0.0560
_diffrn_reflns_av_sigmaI/netI 0.0606
_diffrn_reflns_limit_h_max 12
_diffrn_reflns_limit_h_min -12
_diffrn_reflns_limit_k_max 20
_diffrn_reflns_limit_k_min -22
_diffrn_reflns_limit_l_max 19
_diffrn_reflns_limit_l_min -16
_diffrn_reflns_number 22991
_diffrn_reflns_theta_full 26.37
_diffrn_reflns_theta_max 26.37
_diffrn_reflns_theta_min 1.75
_diffrn_standards_number 0
_exptl_absorpt_coefficient_mu 0.697
_exptl_absorpt_correction_T_max 0.9660
_exptl_absorpt_correction_T_min 0.9027
_exptl_absorpt_correction_type multi-scan
_exptl_absorpt_process_details SADABS
_exptl_crystal_colour colorless
_exptl_crystal_density_diffrn 1.575
_exptl_crystal_description block
_exptl_crystal_F_000 1328
_exptl_crystal_size_max 0.15
_exptl_crystal_size_mid 0.10
_exptl_crystal_size_min 0.05
_refine_diff_density_max 1.078
_refine_diff_density_min -0.410
_refine_diff_density_rms 0.080
_refine_ls_extinction_method none
_refine_ls_goodness_of_fit_ref 1.038
_refine_ls_hydrogen_treatment mixed
_refine_ls_matrix_type full
_refine_ls_number_parameters 363
_refine_ls_number_reflns 5516
_refine_ls_number_restraints 0
_refine_ls_restrained_S_all 1.038
_refine_ls_R_factor_all 0.0726
_refine_ls_R_factor_gt 0.0421
_refine_ls_shift/su_max 0.002
_refine_ls_shift/su_mean 0.000
_refine_ls_structure_factor_coef Fsqd
_refine_ls_weighting_details 'calc w=1/[\s^2^(Fo^2^)+(0.0460P)^2^+0.2529P] where P=(Fo^2^+2Fc^2^)/3'
_refine_ls_weighting_scheme calc
_refine_ls_wR_factor_gt 0.0901
_refine_ls_wR_factor_ref 0.1033
_reflns_number_gt 3866
_reflns_number_total 5516
_reflns_threshold_expression >2sigma(I)
_cod_data_source_file ja1087369_si_002.cif
_cod_data_source_block BPSS2111-2113:C
_cod_database_code 4105619

loop_
_symmetry_equiv_pos_as_xyz
'x, y, z'
'-x, y+1/2, -z+1/2'
'-x, -y, -z'
'x, -y-1/2, z-1/2'

loop_
_atom_site_label
_atom_site_type_symbol
_atom_site_fract_x
_atom_site_fract_y
_atom_site_fract_z
_atom_site_U_iso_or_equiv
_atom_site_adp_type
_atom_site_occupancy
_atom_site_symmetry_multiplicity
_atom_site_calc_flag
_atom_site_refinement_flags
S1 S -0.19484(8) -0.25372(4) 0.55439(4) 0.02379(19) Uani 1 1 d .
S2 S -0.12126(8) -0.08350(4) 0.57967(4) 0.02257(18) Uani 1 1 d .
S3 S 0.20997(7) -0.14789(4) 0.87441(5) 0.02360(19) Uani 1 1 d .
S4 S 0.16814(8) -0.32816(4) 0.83306(5) 0.02609(19) Uani 1 1 d .
S5 S 0.28536(8) -0.13531(4) 0.56509(5) 0.02398(19) Uani 1 1 d .
S6 S 0.29361(8) 0.03655(4) 0.61339(5) 0.02468(19) Uani 1 1 d .
S7 S 0.60847(9) -0.02533(4) 0.91569(5) 0.0286(2) Uani 1 1 d .
S8 S 0.58286(8) -0.20470(4) 0.87178(5) 0.02302(19) Uani 1 1 d .
O1 O 0.0492(2) -0.05171(11) 0.74322(14) 0.0269(5) Uani 1 1 d .
H1O H 0.094(4) -0.042(2) 0.789(2) 0.056(13) Uiso 1 1 d .
O3 O -0.1174(3) -0.46060(12) 0.60678(14) 0.0440(7) Uani 1 1 d .
O4 O 0.4666(2) 0.06964(11) 0.77506(14) 0.0310(5) Uani 1 1 d .
H4O H 0.517(4) 0.0800(19) 0.819(2) 0.048(12) Uiso 1 1 d .
O6 O 0.3499(3) -0.33892(12) 0.62414(15) 0.0448(7) Uani 1 1 d .
N1 N -0.0178(3) -0.35826(14) 0.67262(16) 0.0259(6) Uani 1 1 d .
H1N H 0.053(4) -0.386(2) 0.692(2) 0.061(12) Uiso 1 1 d .
N2 N 0.4125(3) -0.23735(14) 0.70678(16) 0.0225(6) Uani 1 1 d .
H2N H 0.419(3) -0.2628(16) 0.7492(18) 0.022(9) Uiso 1 1 d .
C1 C -0.0777(3) -0.22633(15) 0.64238(17) 0.0181(6) Uani 1 1 d .
C2 C -0.0535(3) -0.14937(15) 0.65776(17) 0.0176(6) Uani 1 1 d .
C3 C 0.0332(3) -0.12728(15) 0.72979(17) 0.0189(6) Uani 1 1 d .
C4 C 0.0988(3) -0.18112(16) 0.78583(18) 0.0200(6) Uani 1 1 d .
C5 C 0.0794(3) -0.25862(15) 0.76728(17) 0.0194(6) Uani 1 1 d .
C6 C -0.0075(3) -0.28076(15) 0.69448(17) 0.0192(6) Uani 1 1 d .
C7 C -0.1217(3) -0.39350(17) 0.62392(18) 0.0284(8) Uani 1 1 d .
C8 C -0.2427(3) -0.34453(18) 0.5950(2) 0.0274(7) Uani 1 1 d .
H8B H -0.303(3) -0.3363(15) 0.6448(18) 0.025(8) Uiso 1 1 d .
H8A H -0.297(3) -0.3680(17) 0.556(2) 0.040(10) Uiso 1 1 d .
C9 C -0.2514(3) -0.03865(18) 0.6353(2) 0.0342(8) Uani 1 1 d .
H9A H -0.2096 -0.0158 0.6890 0.051 Uiso 1 1 calc R
H9B H -0.3189 -0.0764 0.6488 0.051 Uiso 1 1 calc R
H9C H -0.2965 0.0006 0.5983 0.051 Uiso 1 1 calc R
C10 C 0.0979(3) -0.1487(2) 0.95911(19) 0.0399(9) Uani 1 1 d .
H10A H 0.0602 -0.1995 0.9644 0.060 Uiso 1 1 calc R
H10B H 0.0232 -0.1127 0.9451 0.060 Uiso 1 1 calc R
H10C H 0.1493 -0.1342 1.0139 0.060 Uiso 1 1 calc R
C11 C 0.0294(3) -0.37278(17) 0.8818(2) 0.0315(8) Uani 1 1 d .
H11A H -0.0395 -0.3904 0.8363 0.047 Uiso 1 1 calc R
H11B H -0.0121 -0.3362 0.9186 0.047 Uiso 1 1 calc R
H11C H 0.0646 -0.4159 0.9168 0.047 Uiso 1 1 calc R
C12 C 0.3763(3) -0.10547(15) 0.66268(17) 0.0181(6) Uani 1 1 d .
C13 C 0.3859(3) -0.02866(15) 0.68257(17) 0.0191(6) Uani 1 1 d .
C14 C 0.4595(3) -0.00558(15) 0.75982(18) 0.0202(6) Uani 1 1 d .
C15 C 0.5238(3) -0.05881(15) 0.81679(17) 0.0205(6) Uani 1 1 d .
C16 C 0.5125(3) -0.13585(15) 0.79727(17) 0.0179(6) Uani 1 1 d .
C17 C 0.4362(3) -0.15991(15) 0.72090(17) 0.0179(6) Uani 1 1 d .
C18 C 0.3771(3) -0.27165(17) 0.62960(19) 0.0267(7) Uani 1 1 d .
C19 C 0.3803(4) -0.22149(18) 0.5528(2) 0.0287(8) Uani 1 1 d .
H19B H 0.473(3) -0.2110(14) 0.5440(17) 0.021(8) Uiso 1 1 d .
H19A H 0.343(3) -0.2428(17) 0.5044(19) 0.032(9) Uiso 1 1 d .
C20 C 0.4305(3) 0.09014(16) 0.5739(2) 0.0288(7) Uani 1 1 d .
H20A H 0.4878 0.1119 0.6229 0.043 Uiso 1 1 calc R
H20B H 0.3920 0.1308 0.5362 0.043 Uiso 1 1 calc R
H20C H 0.4859 0.0568 0.5413 0.043 Uiso 1 1 calc R
C21 C 0.7766(4) -0.0179(2) 0.8859(2) 0.0472(10) Uani 1 1 d .
H21A H 0.8041 -0.0664 0.8625 0.071 Uiso 1 1 calc R
H21B H 0.8391 -0.0048 0.9368 0.071 Uiso 1 1 calc R
H21C H 0.7799 0.0215 0.8419 0.071 Uiso 1 1 calc R
C22 C 0.7158(3) -0.24353(18) 0.8136(2) 0.0339(8) Uani 1 1 d .
H22A H 0.6833 -0.2471 0.7520 0.051 Uiso 1 1 calc R
H22B H 0.7402 -0.2940 0.8360 0.051 Uiso 1 1 calc R
H22C H 0.7963 -0.2107 0.8210 0.051 Uiso 1 1 calc R

loop_
_atom_site_aniso_label
_atom_site_aniso_U_11
_atom_site_aniso_U_22
_atom_site_aniso_U_33
_atom_site_aniso_U_23
_atom_site_aniso_U_13
_atom_site_aniso_U_12
S1 0.0307(4) 0.0203(4) 0.0188(4) -0.0001(3) -0.0055(3) 0.0010(3)
S2 0.0298(4) 0.0192(4) 0.0182(4) 0.0034(3) -0.0001(3) 0.0031(3)
S3 0.0205(4) 0.0260(4) 0.0228(4) 0.0009(3) -0.0049(3) -0.0025(3)
S4 0.0223(4) 0.0252(4) 0.0297(4) 0.0101(3) -0.0026(3) 0.0025(3)
S5 0.0268(4) 0.0225(4) 0.0209(4) 0.0010(3) -0.0062(3) -0.0005(3)
S6 0.0236(4) 0.0198(4) 0.0291(4) 0.0063(3) -0.0049(3) 0.0041(3)
S7 0.0391(5) 0.0240(4) 0.0213(4) -0.0007(3) -0.0033(3) 0.0007(4)
S8 0.0294(4) 0.0206(4) 0.0187(4) 0.0046(3) 0.0006(3) 0.0060(3)
O1 0.0354(13) 0.0175(11) 0.0260(12) 0.0008(10) -0.0059(11) -0.0033(10)
O3 0.0756(19) 0.0175(12) 0.0345(13) -0.0034(10) -0.0156(12) 0.0027(12)
O4 0.0439(15) 0.0161(11) 0.0299(13) -0.0019(10) -0.0103(11) 0.0026(10)
O6 0.0641(18) 0.0182(12) 0.0457(15) -0.0029(11) -0.0254(13) -0.0031(11)
N1 0.0352(16) 0.0164(14) 0.0247(14) -0.0024(11) -0.0044(12) 0.0075(12)
N2 0.0282(15) 0.0165(14) 0.0218(14) 0.0044(12) -0.0028(11) -0.0026(11)
C1 0.0209(15) 0.0200(15) 0.0136(13) -0.0020(12) 0.0024(12) 0.0027(12)
C2 0.0197(15) 0.0172(15) 0.0159(14) 0.0013(12) 0.0022(12) 0.0026(12)
C3 0.0191(15) 0.0162(15) 0.0218(15) 0.0000(13) 0.0035(12) -0.0028(12)
C4 0.0174(15) 0.0240(16) 0.0182(15) 0.0014(13) -0.0005(12) 0.0008(12)
C5 0.0178(15) 0.0215(16) 0.0191(14) 0.0044(13) 0.0032(12) 0.0011(12)
C6 0.0228(16) 0.0173(15) 0.0176(14) 0.0014(12) 0.0031(12) 0.0027(12)
C7 0.050(2) 0.0193(17) 0.0150(15) 0.0012(13) -0.0012(14) 0.0026(15)
C8 0.0331(19) 0.0213(17) 0.0262(18) -0.0038(14) -0.0045(16) -0.0046(14)
C9 0.0342(19) 0.0334(19) 0.0355(19) 0.0010(16) 0.0056(15) 0.0125(15)
C10 0.0310(19) 0.062(2) 0.0258(17) -0.0094(17) -0.0011(15) 0.0052(17)
C11 0.0306(18) 0.0307(18) 0.0328(18) 0.0096(15) 0.0016(15) -0.0028(14)
C12 0.0155(15) 0.0211(16) 0.0174(14) 0.0006(12) 0.0004(11) 0.0015(12)
C13 0.0171(15) 0.0170(15) 0.0227(15) 0.0046(13) 0.0003(12) 0.0033(12)
C14 0.0230(16) 0.0138(15) 0.0239(16) 0.0010(13) 0.0018(13) 0.0022(12)
C15 0.0235(16) 0.0186(15) 0.0187(14) 0.0010(13) -0.0007(12) 0.0009(12)
C16 0.0171(15) 0.0199(15) 0.0171(14) 0.0048(13) 0.0029(12) 0.0020(12)
C17 0.0188(15) 0.0144(15) 0.0211(15) 0.0024(12) 0.0041(12) -0.0010(12)
C18 0.0289(18) 0.0181(17) 0.0310(17) -0.0011(14) -0.0068(14) 0.0018(13)
C19 0.033(2) 0.0258(18) 0.0261(18) -0.0025(15) -0.0032(16) -0.0028(15)
C20 0.0296(18) 0.0207(17) 0.0349(18) 0.0057(14) -0.0031(14) -0.0003(13)
C21 0.046(2) 0.055(2) 0.039(2) -0.0112(19) -0.0044(18) 0.0025(19)
C22 0.0330(19) 0.0339(19) 0.0356(18) 0.0061(16) 0.0077(15) 0.0126(15)

loop_
_atom_type_symbol
_atom_type_description
_atom_type_scat_dispersion_real
_atom_type_scat_dispersion_imag
_atom_type_scat_source
C C 0.0033 0.0016 'International Tables Vol C Tables 4.2.6.8 and 6.1.1.4'
H H 0.0000 0.0000 'International Tables Vol C Tables 4.2.6.8 and 6.1.1.4'
N N 0.0061 0.0033 'International Tables Vol C Tables 4.2.6.8 and 6.1.1.4'
O O 0.0106 0.0060 'International Tables Vol C Tables 4.2.6.8 and 6.1.1.4'
S S 0.1246 0.1234 'International Tables Vol C Tables 4.2.6.8 and 6.1.1.4'

loop_
_geom_angle_atom_site_label_1
_geom_angle_atom_site_label_2
_geom_angle_atom_site_label_3
_geom_angle
C1 S1 C8 98.40(14)
C2 S2 C9 101.46(14)
C4 S3 C10 100.97(14)
C5 S4 C11 101.32(14)
C12 S5 C19 96.95(14)
C13 S6 C20 101.26(13)
C21 S7 C15 99.64(14)
C16 S8 C22 100.91(13)
C7 N1 C6 127.6(3)
C18 N2 C17 126.7(3)
C6 C1 C2 120.5(3)
C6 C1 S1 120.4(2)
C2 C1 S1 119.1(2)
C3 C2 C1 119.4(2)
C3 C2 S2 121.7(2)
C1 C2 S2 118.7(2)
O1 C3 C2 116.8(2)
O1 C3 C4 122.2(2)
C2 C3 C4 120.9(3)
C5 C4 C3 119.3(3)
C5 C4 S3 122.8(2)
C3 C4 S3 117.8(2)
C6 C5 C4 119.7(2)
C6 C5 S4 119.7(2)
C4 C5 S4 120.6(2)
C1 C6 C5 120.0(3)
C1 C6 N1 120.7(3)
C5 C6 N1 119.2(2)
O3 C7 N1 121.8(3)
O3 C7 C8 122.7(3)
N1 C7 C8 115.4(3)
C7 C8 S1 113.0(2)
C13 C12 C17 120.6(3)
C13 C12 S5 120.0(2)
C17 C12 S5 119.4(2)
C12 C13 C14 119.5(2)
C12 C13 S6 118.9(2)
C14 C13 S6 121.5(2)
O4 C14 C13 116.8(2)
O4 C14 C15 122.7(3)
C13 C14 C15 120.5(2)
C16 C15 C14 119.9(3)
C16 C15 S7 122.2(2)
C14 C15 S7 117.8(2)
C15 C16 C17 120.2(2)
C15 C16 S8 120.7(2)
C17 C16 S8 118.9(2)
C16 C17 N2 119.6(2)
C16 C17 C12 119.2(2)
N2 C17 C12 121.0(3)
O6 C18 N2 122.1(3)
O6 C18 C19 123.2(3)
N2 C18 C19 114.6(3)
C18 C19 S5 111.4(2)

loop_
_geom_bond_atom_site_label_1
_geom_bond_atom_site_label_2
_geom_bond_distance
S1 C1 1.766(3)
S1 C8 1.807(3)
S2 C2 1.765(3)
S2 C9 1.800(3)
S3 C4 1.770(3)
S3 C10 1.801(3)
S4 C5 1.773(3)
S4 C11 1.808(3)
S5 C12 1.763(3)
S5 C19 1.809(3)
S6 C13 1.765(3)
S6 C20 1.805(3)
S7 C21 1.768(4)
S7 C15 1.775(3)
S8 C16 1.773(3)
S8 C22 1.801(3)
O1 C3 1.361(3)
O3 C7 1.219(3)
O4 C14 1.353(3)
O6 C18 1.222(3)
N1 C7 1.361(4)
N1 C6 1.414(3)
N2 C18 1.359(4)
N2 C17 1.404(3)
C1 C6 1.396(4)
C1 C2 1.399(4)
C2 C3 1.393(4)
C3 C4 1.404(4)
C4 C5 1.411(4)
C5 C6 1.404(4)
C7 C8 1.504(4)
C12 C13 1.396(4)
C12 C17 1.410(4)
C13 C14 1.399(4)
C14 C15 1.400(4)
C15 C16 1.399(4)
C16 C17 1.405(4)
C18 C19 1.491(4)
